data_2204594
loop_
_publ_author_name
'S. Selvanayagam'
'D. Velmurugan'
'K. Ravikumar'
'M. Dhanasekaran'
'P. Rajakumar'

_publ_section_title
;
 Benzyl 3,5-bis(1<i>H</i>-benzotriazol-1-ylmethyl)phenyl ether
;
_journal_issue 11
_journal_name_full 'Acta Crystallographica Section E'
_journal_page_first o2165
_journal_page_last o2167
_journal_paper_doi 10.1107/S1600536804027138
_journal_volume 60
_journal_year 2004
_chemical_formula_iupac 'C27 H22 N6 O'
_chemical_formula_moiety 'C27 H22 N6 O'
_chemical_formula_sum 'C27 H22 N6 O'
_chemical_formula_weight 446.51
_chemical_name_systematic
;
Benzyl 3,5-bis(1H-benzotriazol-1-ylmethyl)phenyl ether
;
_space_group_IT_number 14
_symmetry_cell_setting monoclinic
_symmetry_space_group_name_Hall '-P 2ybc'
_symmetry_space_group_name_H-M 'P 1 21/c 1'
_atom_sites_solution_hydrogens geom
_atom_sites_solution_primary direct
_atom_sites_solution_secondary difmap
_audit_creation_method SHELXL-97
_cell_angle_alpha 90.00
_cell_angle_beta 98.780(2)
_cell_angle_gamma 90.00
_cell_formula_units_Z 4
_cell_length_a 8.5494(9)
_cell_length_b 9.5609(10)
_cell_length_c 27.627(3)
_cell_measurement_reflns_used 4863
_cell_measurement_temperature 293(2)
_cell_measurement_theta_max 27.11
_cell_measurement_theta_min 2.28
_cell_volume 2231.8(4)
_computing_cell_refinement 'SAINT (Bruker, 2001)'
_computing_data_collection 'SMART (Bruker, 2001)'
_computing_data_reduction SAINT
_computing_molecular_graphics 'ORTEP-3 (Farrugia, 1997) and PLATON (Spek, 2003)'
_computing_publication_material 'SHELXL97 and PARST (Nardelli, 1995)'
_computing_structure_refinement 'SHELXL97 (Sheldrick, 1997)'
_computing_structure_solution 'SHELXS97 (Sheldrick, 1997)'
_diffrn_ambient_temperature 293(2)
_diffrn_measured_fraction_theta_full 0.946
_diffrn_measured_fraction_theta_max 0.946
_diffrn_measurement_device 'Bruker SMART APEX CCD area-detector'
_diffrn_measurement_method \w
_diffrn_radiation_monochromator graphite
_diffrn_radiation_source 'fine-focus sealed tube'
_diffrn_radiation_type MoK\a
_diffrn_radiation_wavelength 0.71073
_diffrn_reflns_av_R_equivalents 0.0219
_diffrn_reflns_av_sigmaI/netI 0.0274
_diffrn_reflns_limit_h_max 11
_diffrn_reflns_limit_h_min -7
_diffrn_reflns_limit_k_max 12
_diffrn_reflns_limit_k_min -12
_diffrn_reflns_limit_l_max 36
_diffrn_reflns_limit_l_min -35
_diffrn_reflns_number 13153
_diffrn_reflns_theta_full 27.99
_diffrn_reflns_theta_max 27.99
_diffrn_reflns_theta_min 2.26
_diffrn_standards_number 0
_exptl_absorpt_coefficient_mu 0.085
_exptl_absorpt_correction_type none
_exptl_crystal_colour Colourless
_exptl_crystal_density_diffrn 1.329
_exptl_crystal_density_method 'not measured'
_exptl_crystal_description Block
_exptl_crystal_F_000 936
_exptl_crystal_size_max 0.28
_exptl_crystal_size_mid 0.16
_exptl_crystal_size_min 0.14
_refine_diff_density_max 0.196
_refine_diff_density_min -0.232
_refine_ls_extinction_method none
_refine_ls_goodness_of_fit_ref 1.015
_refine_ls_hydrogen_treatment constr
_refine_ls_matrix_type full
_refine_ls_number_parameters 307
_refine_ls_number_reflns 5095
_refine_ls_number_restraints 0
_refine_ls_restrained_S_all 1.015
_refine_ls_R_factor_all 0.0663
_refine_ls_R_factor_gt 0.0493
_refine_ls_shift/su_max 0.000
_refine_ls_shift/su_mean 0.000
_refine_ls_structure_factor_coef Fsqd
_refine_ls_weighting_details 'calc w = 1/[\s^2^(Fo^2^)+(0.0648P)^2^+0.3501P] where P = (Fo^2^+2Fc^2^)/3'
_refine_ls_weighting_scheme calc
_refine_ls_wR_factor_gt 0.1198
_refine_ls_wR_factor_ref 0.1301
_reflns_number_gt 3847
_reflns_number_total 5095
_reflns_threshold_expression I>2\s(I)
_cod_data_source_file wn6299.cif
_cod_data_source_block I
_cod_original_sg_symbol_H-M 'P 21/c'
_cod_database_code 2204594
_cod_database_fobs_code 2204594

loop_
_symmetry_equiv_pos_as_xyz
'x, y, z'
'-x, y+1/2, -z+1/2'
'-x, -y, -z'
'x, -y-1/2, z-1/2'

loop_
_atom_site_label
_atom_site_fract_x
_atom_site_fract_y
_atom_site_fract_z
_atom_site_U_iso_or_equiv
_atom_site_adp_type
_atom_site_calc_flag
_atom_site_refinement_flags
_atom_site_occupancy
_atom_site_type_symbol
C1 -0.24900(17) 0.38762(16) 0.24547(5) 0.0437(3) Uani d . 1 C
H1 -0.3078 0.3925 0.2143 0.052 Uiso calc R 1 H
C2 -0.11705(17) 0.30081(16) 0.25415(5) 0.0425(3) Uani d . 1 C
C3 -0.03168(17) 0.29322(15) 0.30041(5) 0.0418(3) Uani d . 1 C
H3 0.0567 0.2355 0.3063 0.050 Uiso calc R 1 H
C4 -0.07633(17) 0.37111(14) 0.33847(5) 0.0395(3) Uani d . 1 C
C5 -0.20615(17) 0.45911(15) 0.32980(5) 0.0400(3) Uani d . 1 C
H5 -0.2351 0.5128 0.3551 0.048 Uiso calc R 1 H
C6 -0.29294(16) 0.46661(14) 0.28305(5) 0.0373(3) Uani d . 1 C
C7 -0.0596(2) 0.2137(2) 0.21448(5) 0.0651(5) Uani d . 1 C
H7A 0.0455 0.2451 0.2104 0.078 Uiso calc R 1 H
H7B -0.0511 0.1170 0.2252 0.078 Uiso calc R 1 H
C8 -0.29272(18) 0.27637(16) 0.09726(5) 0.0441(3) Uani d . 1 C
C9 -0.3411(2) 0.3578(2) 0.05562(6) 0.0607(5) Uani d . 1 C
H9 -0.4184 0.3266 0.0306 0.073 Uiso calc R 1 H
C10 -0.2709(3) 0.4835(2) 0.05331(7) 0.0752(6) Uani d . 1 C
H10 -0.3006 0.5399 0.0260 0.090 Uiso calc R 1 H
C11 -0.1554(3) 0.5310(2) 0.09063(9) 0.0794(6) Uani d . 1 C
H11 -0.1116 0.6191 0.0877 0.095 Uiso calc R 1 H
C12 -0.1039(2) 0.45367(19) 0.13129(7) 0.0643(5) Uani d . 1 C
H12 -0.0255 0.4855 0.1559 0.077 Uiso calc R 1 H
C13 -0.17597(17) 0.32371(15) 0.13371(5) 0.0412(3) Uani d . 1 C
C14 -0.43529(18) 0.56300(17) 0.27563(5) 0.0492(4) Uani d . 1 C
H14A -0.5010 0.5426 0.3004 0.059 Uiso calc R 1 H
H14B -0.3989 0.6588 0.2804 0.059 Uiso calc R 1 H
C15 -0.6332(2) 0.56075(17) 0.15099(6) 0.0535(4) Uani d . 1 C
C16 -0.6576(3) 0.6103(2) 0.10278(6) 0.0711(6) Uani d . 1 C
H16 -0.7328 0.5701 0.0790 0.085 Uiso calc R 1 H
C17 -0.5675(3) 0.7193(2) 0.09213(6) 0.0728(6) Uani d . 1 C
H17 -0.5819 0.7544 0.0604 0.087 Uiso calc R 1 H
C18 -0.4536(2) 0.7805(2) 0.12741(7) 0.0663(5) Uani d . 1 C
H18 -0.3936 0.8545 0.1184 0.080 Uiso calc R 1 H
C19 -0.4280(2) 0.73474(17) 0.17482(6) 0.0532(4) Uani d . 1 C
H19 -0.3526 0.7758 0.1984 0.064 Uiso calc R 1 H
C20 -0.52089(17) 0.62330(15) 0.18589(5) 0.0418(3) Uani d . 1 C
C21 -0.0221(2) 0.42788(19) 0.42365(5) 0.0586(5) Uani d . 1 C
H21A -0.1329 0.4157 0.4265 0.070 Uiso calc R 1 H
H21B -0.0025 0.5267 0.4194 0.070 Uiso calc R 1 H
C22 0.08034(19) 0.37432(16) 0.46888(5) 0.0473(4) Uani d . 1 C
C23 0.2305(2) 0.42702(19) 0.48294(5) 0.0543(4) Uani d . 1 C
H23 0.2702 0.4940 0.4637 0.065 Uiso calc R 1 H
C24 0.3224(2) 0.3811(2) 0.52547(6) 0.0600(4) Uani d . 1 C
H24 0.4230 0.4182 0.5349 0.072 Uiso calc R 1 H
C25 0.2656(2) 0.28076(19) 0.55380(5) 0.0592(5) Uani d . 1 C
H25 0.3276 0.2497 0.5824 0.071 Uiso calc R 1 H
C26 0.1173(2) 0.22670(19) 0.53981(6) 0.0607(5) Uani d . 1 C
H26 0.0787 0.1583 0.5588 0.073 Uiso calc R 1 H
C27 0.0253(2) 0.27352(18) 0.49761(6) 0.0554(4) Uani d . 1 C
H27 -0.0755 0.2365 0.4884 0.066 Uiso calc R 1 H
N1 -0.16053(15) 0.22001(13) 0.16754(4) 0.0461(3) Uani d . 1 N
N2 -0.26320(18) 0.11547(14) 0.15298(5) 0.0570(4) Uani d . 1 N
N3 -0.34235(18) 0.14762(15) 0.11063(5) 0.0585(4) Uani d . 1 N
N4 -0.53119(14) 0.55107(13) 0.22765(4) 0.0456(3) Uani d . 1 N
N5 -0.64182(17) 0.44953(16) 0.21882(6) 0.0654(4) Uani d . 1 N
N6 -0.70412(19) 0.45445(17) 0.17274(6) 0.0741(5) Uani d . 1 N
O1 0.01518(13) 0.35108(12) 0.38279(3) 0.0545(3) Uani d . 1 O

loop_
_atom_site_aniso_label
_atom_site_aniso_U_11
_atom_site_aniso_U_22
_atom_site_aniso_U_33
_atom_site_aniso_U_12
_atom_site_aniso_U_13
_atom_site_aniso_U_23
C1 0.0420(8) 0.0543(9) 0.0318(6) 0.0106(7) -0.0037(5) -0.0029(6)
C2 0.0440(8) 0.0485(8) 0.0343(6) 0.0091(7) 0.0031(6) -0.0054(6)
C3 0.0415(8) 0.0450(8) 0.0376(7) 0.0123(6) 0.0021(6) -0.0011(6)
C4 0.0427(8) 0.0428(8) 0.0318(6) 0.0061(6) 0.0012(5) 0.0002(5)
C5 0.0449(8) 0.0411(8) 0.0340(6) 0.0073(6) 0.0060(6) -0.0031(5)
C6 0.0355(7) 0.0387(7) 0.0371(6) 0.0044(6) 0.0036(5) 0.0018(5)
C7 0.0668(11) 0.0859(13) 0.0386(8) 0.0345(10) -0.0051(7) -0.0160(8)
C8 0.0465(8) 0.0483(8) 0.0377(7) -0.0051(7) 0.0073(6) -0.0040(6)
C9 0.0622(11) 0.0737(12) 0.0450(8) 0.0010(9) 0.0043(7) 0.0073(8)
C10 0.0902(15) 0.0698(13) 0.0699(12) 0.0101(12) 0.0260(11) 0.0244(10)
C11 0.0988(16) 0.0488(11) 0.0979(15) -0.0145(11) 0.0386(13) 0.0060(10)
C12 0.0614(11) 0.0582(11) 0.0752(12) -0.0172(9) 0.0162(9) -0.0223(9)
C13 0.0416(8) 0.0443(8) 0.0387(7) -0.0001(6) 0.0090(6) -0.0094(6)
C14 0.0492(9) 0.0553(9) 0.0409(7) 0.0159(7) 0.0003(6) -0.0013(6)
C15 0.0526(9) 0.0450(9) 0.0567(9) 0.0007(7) -0.0112(7) 0.0022(7)
C16 0.0888(14) 0.0611(11) 0.0541(10) 0.0015(10) -0.0193(9) -0.0018(8)
C17 0.1074(16) 0.0637(12) 0.0466(9) 0.0079(11) 0.0094(10) 0.0052(8)
C18 0.0832(13) 0.0554(11) 0.0645(10) -0.0068(10) 0.0246(10) 0.0010(8)
C19 0.0506(9) 0.0494(9) 0.0594(9) -0.0037(8) 0.0082(7) -0.0086(7)
C20 0.0394(7) 0.0405(8) 0.0440(7) 0.0088(6) 0.0015(6) -0.0007(6)
C21 0.0685(11) 0.0687(11) 0.0352(7) 0.0283(9) -0.0031(7) -0.0107(7)
C22 0.0554(9) 0.0534(9) 0.0316(6) 0.0192(7) 0.0016(6) -0.0080(6)
C23 0.0565(10) 0.0613(10) 0.0452(8) 0.0089(8) 0.0075(7) 0.0071(7)
C24 0.0495(9) 0.0737(12) 0.0532(9) 0.0099(9) -0.0039(7) 0.0021(8)
C25 0.0675(11) 0.0691(11) 0.0384(7) 0.0261(9) -0.0001(7) 0.0051(7)
C26 0.0774(13) 0.0567(10) 0.0504(9) 0.0115(9) 0.0171(8) 0.0083(7)
C27 0.0561(10) 0.0573(10) 0.0518(9) 0.0051(8) 0.0050(7) -0.0094(7)
N1 0.0519(7) 0.0507(7) 0.0342(6) 0.0078(6) 0.0021(5) -0.0096(5)
N2 0.0751(10) 0.0490(8) 0.0463(7) -0.0047(7) 0.0067(7) -0.0013(6)
N3 0.0698(9) 0.0555(8) 0.0467(7) -0.0181(7) -0.0019(6) -0.0023(6)
N4 0.0368(6) 0.0465(7) 0.0506(7) 0.0072(6) -0.0023(5) 0.0054(5)
N5 0.0515(8) 0.0609(9) 0.0783(10) -0.0064(7) -0.0072(7) 0.0204(8)
N6 0.0636(10) 0.0641(10) 0.0836(11) -0.0159(8) -0.0243(8) 0.0162(8)
O1 0.0613(7) 0.0673(7) 0.0312(5) 0.0278(6) -0.0045(4) -0.0066(5)

loop_
_atom_type_symbol
_atom_type_description
_atom_type_scat_dispersion_real
_atom_type_scat_dispersion_imag
_atom_type_scat_source
C C 0.0033 0.0016 'International Tables Vol C Tables 4.2.6.8 and 6.1.1.4'
H H 0.0000 0.0000 'International Tables Vol C Tables 4.2.6.8 and 6.1.1.4'
N N 0.0061 0.0033 'International Tables Vol C Tables 4.2.6.8 and 6.1.1.4'
O O 0.0106 0.0060 'International Tables Vol C Tables 4.2.6.8 and 6.1.1.4'

loop_
_geom_angle_atom_site_label_1
_geom_angle_atom_site_label_2
_geom_angle_atom_site_label_3
_geom_angle
_geom_angle_publ_flag
C6 C1 C2 120.19(12) ?
C6 C1 H1 119.9 ?
C2 C1 H1 119.9 ?
C3 C2 C1 119.57(12) ?
C3 C2 C7 117.31(13) ?
C1 C2 C7 123.12(12) ?
C2 C3 C4 120.51(13) ?
C2 C3 H3 119.7 ?
C4 C3 H3 119.7 ?
O1 C4 C5 125.19(12) ?
O1 C4 C3 114.75(12) ?
C5 C4 C3 120.06(12) ?
C4 C5 C6 119.50(12) ?
C4 C5 H5 120.3 ?
C6 C5 H5 120.3 ?
C1 C6 C5 120.16(12) ?
C1 C6 C14 122.39(12) ?
C5 C6 C14 117.45(12) ?
N1 C7 C2 114.26(13) ?
N1 C7 H7A 108.7 ?
C2 C7 H7A 108.7 ?
N1 C7 H7B 108.7 ?
C2 C7 H7B 108.7 ?
H7A C7 H7B 107.6 ?
N3 C8 C13 108.47(13) ?
N3 C8 C9 131.03(14) ?
C13 C8 C9 120.50(15) ?
C10 C9 C8 117.18(17) ?
C10 C9 H9 121.4 ?
C8 C9 H9 121.4 ?
C9 C10 C11 121.78(18) ?
C9 C10 H10 119.1 ?
C11 C10 H10 119.1 ?
C12 C11 C10 122.55(18) ?
C12 C11 H11 118.7 ?
C10 C11 H11 118.7 ?
C11 C12 C13 115.76(17) ?
C11 C12 H12 122.1 ?
C13 C12 H12 122.1 ?
N1 C13 C8 104.27(13) ?
N1 C13 C12 133.51(15) ?
C8 C13 C12 122.21(15) ?
N4 C14 C6 113.92(12) ?
N4 C14 H14A 108.8 ?
C6 C14 H14A 108.8 ?
N4 C14 H14B 108.8 ?
C6 C14 H14B 108.8 ?
H14A C14 H14B 107.7 ?
N6 C15 C20 108.70(14) ?
N6 C15 C16 131.16(16) ?
C20 C15 C16 120.15(16) ?
C17 C16 C15 117.40(16) ?
C17 C16 H16 121.3 ?
C15 C16 H16 121.3 ?
C16 C17 C18 121.99(17) ?
C16 C17 H17 119.0 ?
C18 C17 H17 119.0 ?
C19 C18 C17 121.83(18) ?
C19 C18 H18 119.1 ?
C17 C18 H18 119.1 ?
C18 C19 C20 116.29(15) ?
C18 C19 H19 121.9 ?
C20 C19 H19 121.9 ?
N4 C20 C15 104.08(14) ?
N4 C20 C19 133.58(14) ?
C15 C20 C19 122.34(14) ?
O1 C21 C22 108.14(12) ?
O1 C21 H21A 110.1 ?
C22 C21 H21A 110.1 ?
O1 C21 H21B 110.1 ?
C22 C21 H21B 110.1 ?
H21A C21 H21B 108.4 ?
C27 C22 C23 118.63(14) ?
C27 C22 C21 120.74(16) ?
C23 C22 C21 120.62(16) ?
C22 C23 C24 120.51(16) ?
C22 C23 H23 119.7 ?
C24 C23 H23 119.7 ?
C25 C24 C23 120.14(17) ?
C25 C24 H24 119.9 ?
C23 C24 H24 119.9 ?
C26 C25 C24 119.73(15) ?
C26 C25 H25 120.1 ?
C24 C25 H25 120.1 ?
C25 C26 C27 120.06(17) ?
C25 C26 H26 120.0 ?
C27 C26 H26 120.0 ?
C22 C27 C26 120.92(16) ?
C22 C27 H27 119.5 ?
C26 C27 H27 119.5 ?
N2 N1 C13 110.22(11) ?
N2 N1 C7 120.60(10) y
C13 N1 C7 129.20(10) y
N3 N2 N1 108.64(12) ?
N2 N3 C8 108.40(12) ?
N5 N4 C20 110.24(12) ?
N5 N4 C14 120.20(10) y
C20 N4 C14 129.40(10) y
N6 N5 N4 108.71(13) ?
N5 N6 C15 108.26(13) ?
C4 O1 C21 118.24(11) ?

loop_
_geom_bond_atom_site_label_1
_geom_bond_atom_site_label_2
_geom_bond_distance
_geom_bond_publ_flag
C1 C6 1.3815(19) ?
C1 C2 1.392(2) ?
C1 H1 0.9300 ?
C2 C3 1.3736(18) ?
C2 C7 1.517(2) y
C3 C4 1.3886(19) ?
C3 H3 0.9300 ?
C4 O1 1.3624(15) y
C4 C5 1.384(2) ?
C5 C6 1.3896(17) ?
C5 H5 0.9300 ?
C6 C14 1.515(2) y
C7 N1 1.4450(18) y
C7 H7A 0.9700 ?
C7 H7B 0.9700 ?
C8 N3 1.371(2) y
C8 C13 1.381(2) .
C8 C9 1.398(2) .
C9 C10 1.350(3) .
C9 H9 0.9300 ?
C10 C11 1.391(3) .
C10 H10 0.9300 ?
C11 C12 1.361(3) .
C11 H11 0.9300 ?
C12 C13 1.393(2) .
C12 H12 0.9300 ?
C13 N1 1.355(2) y
C14 N4 1.453(2) y
C14 H14A 0.9700 ?
C14 H14B 0.9700 ?
C15 N6 1.369(2) y
C15 C20 1.388(2) .
C15 C16 1.399(2) .
C16 C17 1.354(3) .
C16 H16 0.9300 ?
C17 C18 1.397(3) .
C17 H17 0.9300 ?
C18 C19 1.366(2) .
C18 H18 0.9300 ?
C19 C20 1.391(2) .
C19 H19 0.9300 ?
C20 N4 1.359(2) y
C21 O1 1.423(2) y
C21 C22 1.502(2) y
C21 H21A 0.9700 ?
C21 H21B 0.9700 ?
C22 C27 1.377(2) ?
C22 C23 1.379(2) ?
C23 C24 1.382(2) ?
C23 H23 0.9300 ?
C24 C25 1.373(3) ?
C24 H24 0.9300 ?
C25 C26 1.369(3) ?
C25 H25 0.9300 ?
C26 C27 1.378(2) ?
C26 H26 0.9300 ?
C27 H27 0.9300 ?
N1 N2 1.350(2) y
N2 N3 1.296(2) y
N4 N5 1.351(2) y
N5 N6 1.304(2) y

loop_
_geom_hbond_atom_site_label_D
_geom_hbond_atom_site_label_H
_geom_hbond_atom_site_label_A
_geom_hbond_site_symmetry_A
_geom_hbond_distance_DH
_geom_hbond_distance_HA
_geom_hbond_distance_DA
_geom_hbond_angle_DHA
C1 H1 N1 . 0.93 2.54 2.876(2) 102
C1 H1 N4 . 0.93 2.51 2.854(2) 102
C11 H11 O1 2 0.93 2.46 3.327(2) 155

loop_
_geom_torsion_atom_site_label_1
_geom_torsion_atom_site_label_2
_geom_torsion_atom_site_label_3
_geom_torsion_atom_site_label_4
_geom_torsion
_geom_torsion_publ_flag
C6 C1 C2 C3 0.6(2) ?
C6 C1 C2 C7 -178.57(16) ?
C1 C2 C3 C4 0.2(2) ?
C7 C2 C3 C4 179.38(15) ?
C2 C3 C4 O1 178.12(14) ?
C2 C3 C4 C5 -1.1(2) ?
O1 C4 C5 C6 -177.85(13) ?
C3 C4 C5 C6 1.3(2) ?
C2 C1 C6 C5 -0.4(2) ?
C2 C1 C6 C14 179.89(15) ?
C4 C5 C6 C1 -0.5(2) ?
C4 C5 C6 C14 179.18(14) ?
C3 C2 C7 N1 176.3(2) y
C1 C2 C7 N1 -4.5(3) ?
N3 C8 C9 C10 178.72(18) ?
C13 C8 C9 C10 -1.0(2) ?
C8 C9 C10 C11 -0.1(3) ?
C9 C10 C11 C12 1.1(3) ?
C10 C11 C12 C13 -0.9(3) ?
N3 C8 C13 N1 0.14(16) ?
C9 C8 C13 N1 179.91(14) ?
N3 C8 C13 C12 -178.60(15) ?
C9 C8 C13 C12 1.2(2) ?
C11 C12 C13 N1 -178.51(17) ?
C11 C12 C13 C8 -0.2(2) ?
C1 C6 C14 N4 7.4(2) y
C5 C6 C14 N4 -172.34(13) ?
N6 C15 C16 C17 180.0(2) ?
C20 C15 C16 C17 0.4(3) ?
C15 C16 C17 C18 0.3(3) ?
C16 C17 C18 C19 -0.7(3) ?
C17 C18 C19 C20 0.4(3) ?
N6 C15 C20 N4 -0.56(18) ?
C16 C15 C20 N4 179.10(16) ?
N6 C15 C20 C19 179.63(15) ?
C16 C15 C20 C19 -0.7(2) ?
C18 C19 C20 N4 -179.44(16) ?
C18 C19 C20 C15 0.3(2) ?
O1 C21 C22 C27 -95.25(18) ?
O1 C21 C22 C23 85.93(19) ?
C27 C22 C23 C24 -1.1(2) ?
C21 C22 C23 C24 177.76(14) ?
C22 C23 C24 C25 0.9(3) ?
C23 C24 C25 C26 -0.2(3) ?
C24 C25 C26 C27 -0.4(3) ?
C23 C22 C27 C26 0.5(2) ?
C21 C22 C27 C26 -178.32(14) ?
C25 C26 C27 C22 0.2(3) ?
C8 C13 N1 N2 -0.63(16) ?
C12 C13 N1 N2 177.89(17) ?
C8 C13 N1 C7 -177.59(14) ?
C12 C13 N1 C7 0.9(3) ?
C2 C7 N1 N2 -100.70(18) ?
C2 C7 N1 C13 76.0(2) ?
C13 N1 N2 N3 0.93(17) ?
C7 N1 N2 N3 178.19(13) ?
N1 N2 N3 C8 -0.82(18) ?
C13 C8 N3 N2 0.42(18) ?
C9 C8 N3 N2 -179.31(17) ?
C15 C20 N4 N5 0.60(17) ?
C19 C20 N4 N5 -179.62(16) ?
C15 C20 N4 C14 175.41(14) ?
C19 C20 N4 C14 -4.8(3) ?
C6 C14 N4 N5 83.39(18) ?
C6 C14 N4 C20 -90.97(18) ?
C20 N4 N5 N6 -0.43(19) ?
C14 N4 N5 N6 -175.79(14) ?
N4 N5 N6 C15 0.1(2) ?
C20 C15 N6 N5 0.3(2) ?
C16 C15 N6 N5 -179.28(19) ?
C5 C4 O1 C21 -1.3(2) ?
C3 C4 O1 C21 179.54(15) ?
C22 C21 O1 C4 172.60(10) y

loop_
_cod_related_entry_id
_cod_related_entry_database
_cod_related_entry_code
1 ChemSpider 21130260
